data_7107535
loop_
_publ_author_name
'Jiangling Peng'
'Lanying Liu'
'Ziwei Hu'
'Jinbo Huang'
'Qiang Zhu'

_publ_section_title
;
 Direct carboxamidation of indoles by palladium-catalyzed C-H activation
 and isocyanide insertion
;
_journal_name_full Chem.Commun.
_journal_page_first 3772
_journal_paper_doi 10.1039/c2cc30351e
_journal_volume 48
_journal_year 2012
_chemical_formula_moiety 'C14 H18 N2 O'
_chemical_formula_sum 'C14 H18 N2 O'
_chemical_formula_weight 230.30
_chemical_name_systematic
;
?
;
_space_group_crystal_system orthorhombic
_space_group_IT_number 61
_space_group_name_Hall '-P 2ac 2ab'
_space_group_name_H-M_alt 'P b c a'
_symmetry_space_group_name_Hall '-P 2ac 2ab'
_symmetry_space_group_name_H-M 'P b c a'
_atom_sites_solution_hydrogens geom
_atom_sites_solution_primary direct
_atom_sites_solution_secondary difmap
_audit_creation_date 2012-01-13
_audit_creation_method
;
Olex2 1.1
(compiled 2011.11.01 svn.r2039, GUI svn.r3906)
;
_cell_angle_alpha 90.00
_cell_angle_beta 90.00
_cell_angle_gamma 90.00
_cell_formula_units_Z 8
_cell_length_a 12.3714(4)
_cell_length_b 10.1800(3)
_cell_length_c 20.7350(6)
_cell_measurement_temperature 293(2)
_cell_volume 2611.38(14)
_computing_molecular_graphics
;
O. V. Dolomanov, L. J. Bourhis, R. J. Gildea, J. A. K. Howard and H. Puschmann,
OLEX2: a complete structure solution, refinement and analysis program.
J. Appl. Cryst. (2009). 42, 339-341.
;
_computing_publication_material
;
O. V. Dolomanov, L. J. Bourhis, R. J. Gildea, J. A. K. Howard and H. Puschmann,
OLEX2: a complete structure solution, refinement and analysis program.
J. Appl. Cryst. (2009). 42, 339-341.
;
_computing_structure_refinement
;
SHELXL, G.M. Sheldrick, Acta Cryst.
2008). A64, 112-122
;
_computing_structure_solution 'SHELXS-97 (Sheldrick, 1990)'
_diffrn_ambient_temperature 293(2)
_diffrn_measured_fraction_theta_full 0.997
_diffrn_measured_fraction_theta_max 0.997
_diffrn_radiation_monochromator graphite
_diffrn_radiation_type CuK\a
_diffrn_radiation_wavelength 1.54184
_diffrn_reflns_av_R_equivalents 0.0560
_diffrn_reflns_av_unetI/netI 0.0308
_diffrn_reflns_limit_h_max 14
_diffrn_reflns_limit_h_min -11
_diffrn_reflns_limit_k_max 12
_diffrn_reflns_limit_k_min -11
_diffrn_reflns_limit_l_max 24
_diffrn_reflns_limit_l_min -24
_diffrn_reflns_number 13008
_diffrn_reflns_theta_full 66.58
_diffrn_reflns_theta_max 66.58
_diffrn_reflns_theta_min 4.26
_diffrn_source 'fine-focus sealed tube'
_exptl_absorpt_coefficient_mu 0.588
_exptl_crystal_density_diffrn 1.172
_exptl_crystal_density_method 'not measured'
_exptl_crystal_F_000 992
_exptl_crystal_size_max 0.22
_exptl_crystal_size_mid 0.17
_exptl_crystal_size_min 0.11
_refine_diff_density_max 0.139
_refine_diff_density_min -0.133
_refine_diff_density_rms 0.031
_refine_ls_extinction_coef 0.00105(18)
_refine_ls_extinction_expression Fc^*^=kFc[1+0.001xFc^2^\l^3^/sin(2\q)]^-1/4^
_refine_ls_extinction_method SHELXL
_refine_ls_goodness_of_fit_ref 1.064
_refine_ls_hydrogen_treatment mixed
_refine_ls_matrix_type full
_refine_ls_number_parameters 160
_refine_ls_number_reflns 2299
_refine_ls_number_restraints 0
_refine_ls_restrained_S_all 1.064
_refine_ls_R_factor_all 0.0598
_refine_ls_R_factor_gt 0.0421
_refine_ls_shift/su_max 0.000
_refine_ls_shift/su_mean 0.000
_refine_ls_structure_factor_coef Fsqd
_refine_ls_weighting_details 'calc w=1/[\s^2^(Fo^2^)+(0.0578P)^2^+0.2394P] where P=(Fo^2^+2Fc^2^)/3'
_refine_ls_weighting_scheme calc
_refine_ls_wR_factor_gt 0.1086
_refine_ls_wR_factor_ref 0.1224
_reflns_number_gt 1709
_reflns_number_total 2299
_reflns_threshold_expression >2sigma(I)
_cod_data_source_file c2cc30351e.txt
_cod_data_source_block d
_cod_original_cell_volume 2611.39(13)
_cod_database_code 7107535

loop_
_space_group_symop_id
_space_group_symop_operation_xyz
1 'x, y, z'
2 '-x+1/2, -y, z+1/2'
3 '-x, y+1/2, -z+1/2'
4 'x+1/2, -y+1/2, -z'
5 '-x, -y, -z'
6 'x-1/2, y, -z-1/2'
7 'x, -y-1/2, z-1/2'
8 '-x-1/2, y-1/2, z'

loop_
_atom_site_label
_atom_site_type_symbol
_atom_site_fract_x
_atom_site_fract_y
_atom_site_fract_z
_atom_site_U_iso_or_equiv
_atom_site_adp_type
_atom_site_occupancy
_atom_site_symmetry_multiplicity
_atom_site_calc_flag
_atom_site_refinement_flags
O1 O 0.31974(10) 0.16614(11) 0.32243(6) 0.0591(4) Uani 1 1 d .
N1 N 0.31881(11) 0.46659(13) 0.48645(6) 0.0535(4) Uani 1 1 d .
N2 N 0.21978(12) 0.34732(13) 0.29849(7) 0.0537(4) Uani 1 1 d .
H02 H 0.2088 0.4379 0.3108 0.078(6) Uiso 1 1 d R
C1 C 0.45724(16) 0.3468(2) 0.55215(9) 0.0646(5) Uani 1 1 d .
H1A H 0.4523 0.4006 0.5883 0.077 Uiso 1 1 calc R
C2 C 0.52625(18) 0.2422(2) 0.55038(11) 0.0761(6) Uani 1 1 d .
H2A H 0.5693 0.2241 0.5861 0.091 Uiso 1 1 calc R
C3 C 0.53345(17) 0.1616(2) 0.49590(10) 0.0728(6) Uani 1 1 d .
H3A H 0.5816 0.0915 0.4962 0.087 Uiso 1 1 calc R
C4 C 0.47139(15) 0.18333(18) 0.44196(9) 0.0585(5) Uani 1 1 d .
H4A H 0.4772 0.1290 0.4061 0.070 Uiso 1 1 calc R
C5 C 0.32139(13) 0.34112(15) 0.39717(7) 0.0461(4) Uani 1 1 d .
C6 C 0.27624(13) 0.44864(16) 0.42656(8) 0.0505(4) Uani 1 1 d .
H6A H 0.2237 0.5020 0.4081 0.061 Uiso 1 1 calc R
C7 C 0.39462(13) 0.36953(16) 0.49742(8) 0.0512(4) Uani 1 1 d .
C8 C 0.39925(13) 0.28904(16) 0.44232(8) 0.0475(4) Uani 1 1 d .
C9 C 0.28656(18) 0.5652(2) 0.53315(10) 0.0719(6) Uani 1 1 d .
H9A H 0.2350 0.6237 0.5138 0.108 Uiso 1 1 calc R
H9B H 0.3489 0.6142 0.5467 0.108 Uiso 1 1 calc R
H9C H 0.2544 0.5231 0.5699 0.108 Uiso 1 1 calc R
C10 C 0.28856(13) 0.27858(16) 0.33626(7) 0.0469(4) Uani 1 1 d .
C11 C 0.16741(16) 0.29802(17) 0.23939(8) 0.0579(5) Uani 1 1 d .
C12 C 0.1035(2) 0.1733(2) 0.25390(12) 0.0882(7) Uani 1 1 d .
H12A H 0.0537 0.1899 0.2885 0.132 Uiso 1 1 calc R
H12B H 0.1523 0.1045 0.2662 0.132 Uiso 1 1 calc R
H12C H 0.0641 0.1471 0.2161 0.132 Uiso 1 1 calc R
C13 C 0.2527(2) 0.2728(3) 0.18806(10) 0.0897(7) Uani 1 1 d .
H13A H 0.2875 0.3540 0.1770 0.135 Uiso 1 1 calc R
H13B H 0.2190 0.2364 0.1504 0.135 Uiso 1 1 calc R
H13C H 0.3055 0.2122 0.2044 0.135 Uiso 1 1 calc R
C14 C 0.0904(2) 0.4049(2) 0.21719(11) 0.0835(7) Uani 1 1 d .
H14A H 0.1301 0.4846 0.2099 0.125 Uiso 1 1 calc R
H14B H 0.0366 0.4196 0.2498 0.125 Uiso 1 1 calc R
H14C H 0.0559 0.3781 0.1779 0.125 Uiso 1 1 calc R

loop_
_atom_site_aniso_label
_atom_site_aniso_U_11
_atom_site_aniso_U_22
_atom_site_aniso_U_33
_atom_site_aniso_U_23
_atom_site_aniso_U_13
_atom_site_aniso_U_12
O1 0.0737(8) 0.0502(7) 0.0534(7) -0.0009(5) -0.0041(6) 0.0072(6)
N1 0.0588(8) 0.0534(8) 0.0483(8) -0.0043(6) -0.0033(6) 0.0014(6)
N2 0.0655(9) 0.0479(7) 0.0477(8) 0.0000(6) -0.0101(6) 0.0012(6)
C1 0.0663(11) 0.0738(12) 0.0537(10) 0.0004(9) -0.0108(8) -0.0024(10)
C2 0.0750(13) 0.0849(14) 0.0683(13) 0.0072(10) -0.0231(10) 0.0066(11)
C3 0.0667(12) 0.0684(12) 0.0833(15) 0.0055(10) -0.0160(10) 0.0141(9)
C4 0.0567(10) 0.0559(10) 0.0629(11) 0.0014(8) -0.0036(8) 0.0016(8)
C5 0.0471(8) 0.0476(8) 0.0437(8) 0.0035(6) 0.0009(6) -0.0036(7)
C6 0.0514(9) 0.0517(9) 0.0485(9) 0.0033(7) -0.0050(7) -0.0002(7)
C7 0.0520(9) 0.0536(9) 0.0481(9) 0.0039(7) -0.0034(7) -0.0046(7)
C8 0.0468(8) 0.0476(8) 0.0480(9) 0.0069(7) -0.0002(7) -0.0055(7)
C9 0.0796(13) 0.0725(12) 0.0637(12) -0.0174(10) -0.0040(9) 0.0069(10)
C10 0.0508(9) 0.0473(9) 0.0425(8) 0.0048(7) 0.0031(7) -0.0036(7)
C11 0.0721(11) 0.0528(9) 0.0488(9) 0.0002(7) -0.0133(8) -0.0004(8)
C12 0.1020(17) 0.0755(13) 0.0872(16) 0.0079(12) -0.0328(13) -0.0258(12)
C13 0.1144(18) 0.1055(18) 0.0492(11) 0.0016(11) -0.0021(12) 0.0204(15)
C14 0.0963(16) 0.0741(13) 0.0803(15) -0.0028(11) -0.0361(12) 0.0139(12)

loop_
_atom_type_symbol
_atom_type_description
_atom_type_scat_dispersion_real
_atom_type_scat_dispersion_imag
_atom_type_scat_source
C C 0.0181 0.0091 'International Tables Vol C Tables 4.2.6.8 and 6.1.1.4'
H H 0.0000 0.0000 'International Tables Vol C Tables 4.2.6.8 and 6.1.1.4'
N N 0.0311 0.0180 'International Tables Vol C Tables 4.2.6.8 and 6.1.1.4'
O O 0.0492 0.0322 'International Tables Vol C Tables 4.2.6.8 and 6.1.1.4'

loop_
_geom_angle_atom_site_label_1
_geom_angle_atom_site_label_2
_geom_angle_atom_site_label_3
_geom_angle
C6 N1 C7 108.48(13)
C6 N1 C9 126.53(15)
C7 N1 C9 124.89(15)
C10 N2 H02 115.4
C10 N2 C11 125.59(14)
C11 N2 H02 118.9
C2 C1 H1A 121.5
C2 C1 C7 117.08(18)
C7 C1 H1A 121.5
C1 C2 H2A 119.4
C1 C2 C3 121.25(18)
C3 C2 H2A 119.4
C2 C3 H3A 119.1
C4 C3 C2 121.83(18)
C4 C3 H3A 119.1
C3 C4 H4A 120.8
C3 C4 C8 118.41(17)
C8 C4 H4A 120.8
C6 C5 C8 106.06(14)
C6 C5 C10 127.89(15)
C8 C5 C10 125.57(14)
N1 C6 C5 110.78(14)
N1 C6 H6A 124.6
C5 C6 H6A 124.6
N1 C7 C1 129.08(16)
N1 C7 C8 108.09(14)
C1 C7 C8 122.83(16)
C4 C8 C5 134.82(16)
C4 C8 C7 118.59(15)
C7 C8 C5 106.59(14)
N1 C9 H9A 109.5
N1 C9 H9B 109.5
N1 C9 H9C 109.5
H9A C9 H9B 109.5
H9A C9 H9C 109.5
H9B C9 H9C 109.5
O1 C10 N2 122.62(15)
O1 C10 C5 120.76(14)
N2 C10 C5 116.55(14)
N2 C11 C12 110.31(15)
N2 C11 C13 109.52(17)
N2 C11 C14 106.50(14)
C13 C11 C12 110.95(19)
C14 C11 C12 109.33(19)
C14 C11 C13 110.13(17)
C11 C12 H12A 109.5
C11 C12 H12B 109.5
C11 C12 H12C 109.5
H12A C12 H12B 109.5
H12A C12 H12C 109.5
H12B C12 H12C 109.5
C11 C13 H13A 109.5
C11 C13 H13B 109.5
C11 C13 H13C 109.5
H13A C13 H13B 109.5
H13A C13 H13C 109.5
H13B C13 H13C 109.5
C11 C14 H14A 109.5
C11 C14 H14B 109.5
C11 C14 H14C 109.5
H14A C14 H14B 109.5
H14A C14 H14C 109.5
H14B C14 H14C 109.5

loop_
_geom_bond_atom_site_label_1
_geom_bond_atom_site_label_2
_geom_bond_distance
O1 C10 1.2415(19)
N1 C6 1.361(2)
N1 C7 1.381(2)
N1 C9 1.451(2)
N2 H02 0.9665
N2 C10 1.352(2)
N2 C11 1.474(2)
C1 H1A 0.9300
C1 C2 1.366(3)
C1 C7 1.393(2)
C2 H2A 0.9300
C2 C3 1.399(3)
C3 H3A 0.9300
C3 C4 1.375(3)
C4 H4A 0.9300
C4 C8 1.398(2)
C5 C6 1.372(2)
C5 C8 1.444(2)
C5 C10 1.472(2)
C6 H6A 0.9300
C7 C8 1.407(2)
C9 H9A 0.9600
C9 H9B 0.9600
C9 H9C 0.9600
C11 C12 1.525(3)
C11 C13 1.521(3)
C11 C14 1.517(3)
C12 H12A 0.9600
C12 H12B 0.9600
C12 H12C 0.9600
C13 H13A 0.9600
C13 H13B 0.9600
C13 H13C 0.9600
C14 H14A 0.9600
C14 H14B 0.9600
C14 H14C 0.9600

loop_
_geom_hbond_atom_site_label_D
_geom_hbond_atom_site_label_H
_geom_hbond_atom_site_label_A
_geom_hbond_distance_DH
_geom_hbond_distance_HA
_geom_hbond_distance_DA
_geom_hbond_angle_DHA
_geom_hbond_site_symmetry_A
N2 H02 O1 0.97 2.36 3.3195(18) 170.5 8_665

loop_
_geom_torsion_atom_site_label_1
_geom_torsion_atom_site_label_2
_geom_torsion_atom_site_label_3
_geom_torsion_atom_site_label_4
_geom_torsion
N1 C7 C8 C4 179.69(14)
N1 C7 C8 C5 -0.57(17)
C1 C2 C3 C4 -0.4(3)
C1 C7 C8 C4 -1.4(2)
C1 C7 C8 C5 178.39(16)
C2 C1 C7 N1 179.57(18)
C2 C1 C7 C8 0.9(3)
C2 C3 C4 C8 -0.1(3)
C3 C4 C8 C5 -178.69(18)
C3 C4 C8 C7 1.0(2)
C6 N1 C7 C1 -178.70(17)
C6 N1 C7 C8 0.16(18)
C6 C5 C8 C4 -179.57(18)
C6 C5 C8 C7 0.75(17)
C6 C5 C10 O1 -163.67(16)
C6 C5 C10 N2 13.4(2)
C7 N1 C6 C5 0.33(18)
C7 C1 C2 C3 0.0(3)
C8 C5 C6 N1 -0.68(18)
C8 C5 C10 O1 7.2(2)
C8 C5 C10 N2 -175.69(14)
C9 N1 C6 C5 -176.17(17)
C9 N1 C7 C1 -2.1(3)
C9 N1 C7 C8 176.74(17)
C10 N2 C11 C12 56.5(2)
C10 N2 C11 C13 -65.9(2)
C10 N2 C11 C14 175.05(18)
C10 C5 C6 N1 171.61(15)
C10 C5 C8 C4 7.9(3)
C10 C5 C8 C7 -171.77(14)
C11 N2 C10 O1 4.1(3)
C11 N2 C10 C5 -172.91(15)
